data_7157930
loop_
_publ_author_name
'K\"osel, Teresa'
'Dr\"ager, Gerald'
'Kirschning, Andreas'

_publ_section_title
;
 Oxidative azidations of phenols and ketones using iodine azide after
 release from an ion exchange resin.
;
_journal_issue 13
_journal_name_full 'Organic &amp; biomolecular chemistry'
_journal_page_first 2907
_journal_page_last 2911
_journal_paper_doi 10.1039/d1ob00083g
_journal_volume 19
_journal_year 2021
_chemical_absolute_configuration rm
_chemical_formula_iupac 'C18 H19 N9 O2'
_chemical_formula_moiety 'C18 H19 N9 O2'
_chemical_formula_sum 'C18 H19 N9 O2'
_chemical_formula_weight 393.42
_chemical_name_common tk287
_space_group_crystal_system monoclinic
_space_group_IT_number 4
_space_group_name_Hall 'P 2yb'
_space_group_name_H-M_alt 'P 1 21 1'
_atom_sites_solution_hydrogens geom
_audit_update_record
;
2020-12-10 deposited with the CCDC.	2021-03-09 downloaded from the CCDC.
;
_cell_angle_alpha 90
_cell_angle_beta 91.655(6)
_cell_angle_gamma 90
_cell_formula_units_Z 2
_cell_length_a 6.7974(12)
_cell_length_b 13.920(2)
_cell_length_c 9.9497(18)
_cell_measurement_reflns_used 6041
_cell_measurement_temperature 300.(2)
_cell_measurement_theta_max 27.3247
_cell_measurement_theta_min 2.5133
_cell_volume 941.0(3)
_computing_cell_refinement 'SAINT V8.38A (Bruker AXS Inc., 2017)'
_computing_data_reduction 'SAINT V8.38A (Bruker AXS Inc., 2017)'
_computing_structure_refinement 'SHELXL-2018/3 (Sheldrick, 2018)'
_computing_structure_solution 'SHELXT 2014/5 (Sheldrick, 2014)'
_diffrn_ambient_temperature 300.(2)
_diffrn_detector_area_resol_mean 8.3330
_diffrn_measured_fraction_theta_full 0.981
_diffrn_measured_fraction_theta_max 0.981
_diffrn_measurement_device_type 'Bruker SMART X2S'
_diffrn_measurement_method '\f and \w scan'
_diffrn_radiation_monochromator graphite
_diffrn_radiation_type MoK\a
_diffrn_radiation_wavelength 0.71073
_diffrn_reflns_av_R_equivalents 0.0843
_diffrn_reflns_av_unetI/netI 0.0638
_diffrn_reflns_limit_h_max 8
_diffrn_reflns_limit_h_min -8
_diffrn_reflns_limit_k_max 18
_diffrn_reflns_limit_k_min -18
_diffrn_reflns_limit_l_max 12
_diffrn_reflns_limit_l_min -13
_diffrn_reflns_number 21262
_diffrn_reflns_theta_full 27.80
_diffrn_reflns_theta_max 27.80
_diffrn_reflns_theta_min 2.52
_exptl_absorpt_coefficient_mu 0.098
_exptl_absorpt_correction_T_max 0.99
_exptl_absorpt_correction_T_min 0.60
_exptl_absorpt_correction_type multi-scan
_exptl_absorpt_process_details
;
SADABS-2016/2 - Bruker AXS area detector scaling and absorption correction
;
_exptl_crystal_colour colourless
_exptl_crystal_density_diffrn 1.388
_exptl_crystal_density_method 'not measured'
_exptl_crystal_description plate
_exptl_crystal_F_000 412
_exptl_crystal_recrystallization_method 'Re-crystallisation from solvent: dichloromethane, petrol ether'
_exptl_crystal_size_max 0.510
_exptl_crystal_size_mid 0.470
_exptl_crystal_size_min 0.130
_refine_diff_density_max 0.238
_refine_diff_density_min -0.179
_refine_ls_abs_structure_details
;

Flack x determined using 1197 quotients [(I+)-(I-)]/[(I+)+(I-)]
(Parsons, Flack and Wagner, Acta Cryst. B69 (2013) 249-259).
;
_refine_ls_abs_structure_Flack 1.0(10)
_refine_ls_extinction_method none
_refine_ls_goodness_of_fit_ref 0.866
_refine_ls_hydrogen_treatment constr
_refine_ls_matrix_type full
_refine_ls_number_parameters 263
_refine_ls_number_reflns 4350
_refine_ls_number_restraints 1
_refine_ls_restrained_S_all 0.866
_refine_ls_R_factor_all 0.0730
_refine_ls_R_factor_gt 0.0486
_refine_ls_shift/su_max 0.000
_refine_ls_shift/su_mean 0.000
_refine_ls_structure_factor_coef Fsqd
_refine_ls_weighting_details 'w=1/[\s^2^(Fo^2^)+(0.1000P)^2^] where P=(Fo^2^+2Fc^2^)/3'
_refine_ls_weighting_scheme calc
_refine_ls_wR_factor_gt 0.1241
_refine_ls_wR_factor_ref 0.1413
_reflns_number_gt 3248
_reflns_number_total 4350
_reflns_threshold_expression 'I > 2\s(I)'
_cod_data_source_file d1ob00083g2.cif
_cod_data_source_block TK287b
_cod_depositor_comments
;
The following automatic conversions were performed:

data item '_exptl_absorpt_correction_type' value 'Multi-Scan' was
changed to 'multi-scan' in accordance with the
/home/data/users/saulius/crontab/automatic-downloads/rss-feeds/RSC/lib/dictionaries/cif_core.dic
dictionary named 'cif_core.dic' version 2.4.2 last updated on
2011-04-26.

Automatic conversion script
Id: cif_fix_values 7556 2019-12-06 15:28:31Z antanas 

 Adding full bibliography for 7157930.cif.
;
_cod_database_code 7157930

loop_
_space_group_symop_operation_xyz
'x, y, z'
'-x, y+1/2, -z'

loop_
_atom_site_type_symbol
_atom_site_label
_atom_site_fract_x
_atom_site_fract_y
_atom_site_fract_z
_atom_site_U_iso_or_equiv
_atom_site_adp_type
_atom_site_calc_flag
_atom_site_refinement_flags_adp
_atom_site_refinement_flags_occupancy
_atom_site_refinement_flags_posn
_atom_site_occupancy
_atom_site_disorder_assembly
_atom_site_disorder_group
O O001 0.5429(4) 0.22695(19) 0.3113(3) 0.0538(7) Uani d . . . 1 . .
N N1 0.8431(4) 0.2987(2) 0.4374(3) 0.0457(8) Uani d . . . 1 . .
O O002 0.3184(5) 0.8966(2) -0.0794(3) 0.0643(8) Uani d . . . 1 . .
N N2 0.2272(5) 0.1723(3) 0.1796(4) 0.0583(9) Uani d . . . 1 . .
N N4 0.1301(4) 0.5106(2) 0.5043(4) 0.0464(8) Uani d . . . 1 . .
N N3 0.1996(6) 0.2579(3) 0.1534(4) 0.0614(10) Uani d . . . 1 . .
N N005 0.7421(4) 0.3706(2) 0.4600(3) 0.0505(8) Uani d . . . 1 . .
N N006 0.1455(4) 0.5455(2) 0.3914(3) 0.0448(7) Uani d . . . 1 . .
C C009 0.1894(5) 0.6066(3) 0.1059(4) 0.0401(8) Uani d . . . 1 . .
H H00A 0.157837 0.55087 0.050885 0.048 Uiso calc U . R 1 . .
H H00B 0.073675 0.622769 0.156071 0.048 Uiso calc U . R 1 . .
C C00A 0.3838(6) 0.8645(3) 0.0254(4) 0.0472(9) Uani d . . . 1 . .
C C00B 0.3597(4) 0.5810(2) 0.2055(3) 0.0326(7) Uani d . . . 1 . .
H H00C 0.466272 0.555149 0.152028 0.039 Uiso calc U . R 1 . .
C C00C 0.5647(4) 0.3874(3) 0.3851(3) 0.0345(7) Uani d . . . 1 . .
C C00D 0.4448(4) 0.6681(2) 0.2834(3) 0.0339(7) Uani d . . . 1 . .
H H00D 0.344529 0.691504 0.34416 0.041 Uiso calc U . R 1 . .
C C00E 0.2879(5) 0.3294(2) 0.2345(3) 0.0402(8) Uani d . . . 1 . .
C C00F 0.4895(4) 0.7473(2) 0.1850(3) 0.0357(7) Uani d . . . 1 . .
H H00F 0.583671 0.720349 0.122456 0.043 Uiso calc U . R 1 . .
C C00G 0.4730(5) 0.3078(3) 0.3101(4) 0.0376(7) Uani d . . . 1 . .
C C00H 0.3071(5) 0.7770(2) 0.0988(4) 0.0385(7) Uani d . . . 1 . .
C C00I 0.2403(5) 0.6911(3) 0.0144(4) 0.0444(9) Uani d . . . 1 . .
H H00E 0.344292 0.672312 -0.044998 0.053 Uiso calc U . R 1 . .
H H00G 0.125676 0.708538 -0.040648 0.053 Uiso calc U . R 1 . .
C C00J 0.3015(4) 0.5001(2) 0.3069(3) 0.0342(7) Uani d . . . 1 . .
C C00K 0.4852(4) 0.4756(3) 0.3900(3) 0.0340(7) Uani d . . . 1 . .
C C00L 0.2087(5) 0.4164(2) 0.2360(4) 0.0404(8) Uani d . . . 1 . .
H H00L 0.08895 0.425834 0.19033 0.049 Uiso calc U . R 1 . .
N N00M 0.9577(5) 0.2411(3) 0.4351(4) 0.0691(11) Uani d . . . 1 . .
C C00N 0.5794(5) 0.5575(3) 0.4648(4) 0.0422(8) Uani d . . . 1 . .
H H00H 0.699616 0.535739 0.510072 0.051 Uiso calc U . R 1 . .
H H00I 0.491257 0.580824 0.532472 0.051 Uiso calc U . R 1 . .
N N00O 0.1039(5) 0.4863(4) 0.6101(4) 0.0741(12) Uani d . . . 1 . .
C C00P 0.6264(5) 0.6385(3) 0.3682(4) 0.0415(8) Uani d . . . 1 . .
H H00J 0.729389 0.617834 0.309295 0.05 Uiso calc U . R 1 . .
H H00K 0.674857 0.693516 0.419002 0.05 Uiso calc U . R 1 . .
C C00Q 0.5549(6) 0.9066(3) 0.1095(5) 0.0555(10) Uani d . . . 1 . .
H H00M 0.674803 0.905973 0.058976 0.067 Uiso calc U . R 1 . .
H H00N 0.526495 0.972238 0.135097 0.067 Uiso calc U . R 1 . .
C C00R 0.5768(5) 0.8429(3) 0.2335(4) 0.0475(9) Uani d . . . 1 . .
H H00O 0.504145 0.868786 0.307807 0.057 Uiso calc U . R 1 . .
H H00P 0.714021 0.835788 0.261304 0.057 Uiso calc U . R 1 . .
C C00S 0.1375(5) 0.8171(3) 0.1823(4) 0.0492(9) Uani d . . . 1 . .
H H00Q 0.02933 0.834733 0.123209 0.074 Uiso calc U . R 1 . .
H H00R 0.182551 0.872671 0.231397 0.074 Uiso calc U . R 1 . .
H H00S 0.09537 0.768917 0.244146 0.074 Uiso calc U . R 1 . .
N N00T 0.2278(8) 0.0926(3) 0.1862(7) 0.0926(16) Uani d . . . 1 . .

loop_
_atom_site_aniso_label
_atom_site_aniso_U_11
_atom_site_aniso_U_22
_atom_site_aniso_U_33
_atom_site_aniso_U_12
_atom_site_aniso_U_13
_atom_site_aniso_U_23
O001 0.0591(15) 0.0338(15) 0.0678(19) 0.0075(12) -0.0080(13) 0.0060(13)
N1 0.0345(13) 0.0461(19) 0.056(2) 0.0076(13) -0.0005(12) 0.0182(15)
O002 0.0797(18) 0.0580(19) 0.0556(17) 0.0022(15) 0.0061(15) 0.0179(15)
N2 0.0602(18) 0.037(2) 0.077(3) -0.0072(15) -0.0085(17) -0.0064(18)
N4 0.0354(13) 0.0492(19) 0.055(2) 0.0070(12) 0.0034(13) 0.0100(16)
N3 0.074(2) 0.037(2) 0.072(2) -0.0093(16) -0.0295(18) 0.0018(17)
N005 0.0480(16) 0.049(2) 0.0536(19) 0.0165(14) -0.0171(14) -0.0008(16)
N006 0.0374(13) 0.0471(18) 0.0499(19) 0.0114(12) 0.0038(12) 0.0107(15)
C009 0.0431(16) 0.0353(19) 0.0409(19) 0.0017(14) -0.0127(14) 0.0021(15)
C00A 0.0540(19) 0.038(2) 0.051(2) 0.0066(15) 0.0131(17) 0.0038(18)
C00B 0.0299(13) 0.0328(17) 0.0347(17) 0.0036(11) -0.0038(12) -0.0003(13)
C00C 0.0316(13) 0.0380(18) 0.0338(16) 0.0065(13) -0.0027(12) 0.0061(14)
C00D 0.0296(12) 0.0350(18) 0.0369(17) 0.0017(12) -0.0020(12) -0.0043(14)
C00E 0.0443(17) 0.0339(19) 0.0419(19) -0.0063(14) -0.0053(14) 0.0056(16)
C00F 0.0313(13) 0.0360(18) 0.0399(18) 0.0011(13) 0.0036(12) -0.0064(15)
C00G 0.0426(15) 0.0334(18) 0.0368(18) 0.0035(14) 0.0023(13) 0.0076(14)
C00H 0.0397(15) 0.0354(18) 0.0404(19) 0.0042(13) 0.0023(13) 0.0034(15)
C00I 0.0462(17) 0.045(2) 0.041(2) 0.0036(15) -0.0108(15) 0.0041(17)
C00J 0.0306(13) 0.0351(18) 0.0363(17) 0.0050(12) -0.0062(12) 0.0024(14)
C00K 0.0313(13) 0.0402(18) 0.0302(17) 0.0063(13) -0.0046(12) 0.0010(14)
C00L 0.0358(15) 0.037(2) 0.048(2) -0.0023(13) -0.0098(14) 0.0069(16)
N00M 0.0482(17) 0.060(2) 0.099(3) 0.0170(17) 0.0026(18) 0.016(2)
C00N 0.0422(15) 0.041(2) 0.042(2) 0.0078(14) -0.0130(14) -0.0065(16)
N00O 0.063(2) 0.097(3) 0.064(3) 0.016(2) 0.0150(18) 0.033(3)
C00P 0.0332(14) 0.043(2) 0.048(2) 0.0018(13) -0.0120(14) -0.0054(16)
C00Q 0.059(2) 0.041(2) 0.067(3) -0.0043(17) 0.0141(19) 0.0023(19)
C00R 0.0472(18) 0.040(2) 0.055(2) -0.0067(15) 0.0045(16) -0.0065(18)
C00S 0.0429(16) 0.048(2) 0.057(2) 0.0119(16) 0.0069(16) 0.0062(19)
N00T 0.099(3) 0.040(2) 0.138(5) -0.003(2) -0.019(3) -0.013(3)

loop_
_atom_type_symbol
_atom_type_description
_atom_type_scat_dispersion_real
_atom_type_scat_dispersion_imag
_atom_type_scat_source
C C 0.0033 0.0016 'International Tables Vol C Tables 4.2.6.8 and 6.1.1.4'
H H 0.0000 0.0000 'International Tables Vol C Tables 4.2.6.8 and 6.1.1.4'
N N 0.0061 0.0033 'International Tables Vol C Tables 4.2.6.8 and 6.1.1.4'
O O 0.0106 0.0060 'International Tables Vol C Tables 4.2.6.8 and 6.1.1.4'

loop_
_geom_angle_atom_site_label_1
_geom_angle_atom_site_label_2
_geom_angle_atom_site_label_3
_geom_angle_site_symmetry_1
_geom_angle_site_symmetry_3
_geom_angle
_geom_angle_publ_flag
N00M N1 N005 . . 166.7(4) ?
N00T N2 N3 . . 167.8(5) ?
N00O N4 N006 . . 173.0(4) ?
N2 N3 C00E . . 120.2(3) ?
N1 N005 C00C . . 120.3(3) ?
N4 N006 C00J . . 115.0(3) ?
C00I C009 C00B . . 112.4(3) ?
C00I C009 H00A . . 109.1 ?
C00B C009 H00A . . 109.1 ?
C00I C009 H00B . . 109.1 ?
C00B C009 H00B . . 109.1 ?
H00A C009 H00B . . 107.9 ?
O002 C00A C00H . . 126.0(4) ?
O002 C00A C00Q . . 125.9(4) ?
C00H C00A C00Q . . 108.1(3) ?
C00D C00B C009 . . 113.9(3) ?
C00D C00B C00J . . 109.8(3) ?
C009 C00B C00J . . 112.3(2) ?
C00D C00B H00C . . 106.8 ?
C009 C00B H00C . . 106.8 ?
C00J C00B H00C . . 106.8 ?
C00K C00C N005 . . 117.9(3) ?
C00K C00C C00G . . 123.0(3) ?
N005 C00C C00G . . 119.1(3) ?
C00F C00D C00P . . 112.3(3) ?
C00F C00D C00B . . 109.1(3) ?
C00P C00D C00B . . 110.5(3) ?
C00F C00D H00D . . 108.3 ?
C00P C00D H00D . . 108.3 ?
C00B C00D H00D . . 108.3 ?
C00L C00E N3 . . 119.1(3) ?
C00L C00E C00G . . 121.3(3) ?
N3 C00E C00G . . 119.5(3) ?
C00D C00F C00R . . 120.9(3) ?
C00D C00F C00H . . 112.5(2) ?
C00R C00F C00H . . 103.9(3) ?
C00D C00F H00F . . 106.2 ?
C00R C00F H00F . . 106.2 ?
C00H C00F H00F . . 106.2 ?
O001 C00G C00C . . 122.2(3) ?
O001 C00G C00E . . 121.1(3) ?
C00C C00G C00E . . 116.7(3) ?
C00A C00H C00I . . 117.8(3) ?
C00A C00H C00F . . 101.5(3) ?
C00I C00H C00F . . 108.5(3) ?
C00A C00H C00S . . 103.9(3) ?
C00I C00H C00S . . 111.4(3) ?
C00F C00H C00S . . 113.4(3) ?
C00H C00I C009 . . 110.1(3) ?
C00H C00I H00E . . 109.6 ?
C009 C00I H00E . . 109.6 ?
C00H C00I H00G . . 109.6 ?
C009 C00I H00G . . 109.6 ?
H00E C00I H00G . . 108.2 ?
C00L C00J N006 . . 107.2(3) ?
C00L C00J C00K . . 114.4(3) ?
N006 C00J C00K . . 111.8(3) ?
C00L C00J C00B . . 111.5(3) ?
N006 C00J C00B . . 104.6(2) ?
C00K C00J C00B . . 107.0(2) ?
C00C C00K C00N . . 123.2(3) ?
C00C C00K C00J . . 120.8(3) ?
C00N C00K C00J . . 115.7(3) ?
C00E C00L C00J . . 123.5(3) ?
C00E C00L H00L . . 118.2 ?
C00J C00L H00L . . 118.2 ?
C00K C00N C00P . . 110.2(3) ?
C00K C00N H00H . . 109.6 ?
C00P C00N H00H . . 109.6 ?
C00K C00N H00I . . 109.6 ?
C00P C00N H00I . . 109.6 ?
H00H C00N H00I . . 108.1 ?
C00N C00P C00D . . 111.6(3) ?
C00N C00P H00J . . 109.3 ?
C00D C00P H00J . . 109.3 ?
C00N C00P H00K . . 109.3 ?
C00D C00P H00K . . 109.3 ?
H00J C00P H00K . . 108.0 ?
C00R C00Q C00A . . 106.0(3) ?
C00R C00Q H00M . . 110.5 ?
C00A C00Q H00M . . 110.5 ?
C00R C00Q H00N . . 110.5 ?
C00A C00Q H00N . . 110.5 ?
H00M C00Q H00N . . 108.7 ?
C00Q C00R C00F . . 102.8(3) ?
C00Q C00R H00O . . 111.2 ?
C00F C00R H00O . . 111.2 ?
C00Q C00R H00P . . 111.2 ?
C00F C00R H00P . . 111.2 ?
H00O C00R H00P . . 109.1 ?
C00H C00S H00Q . . 109.5 ?
C00H C00S H00R . . 109.5 ?
H00Q C00S H00R . . 109.5 ?
C00H C00S H00S . . 109.5 ?
H00Q C00S H00S . . 109.5 ?
H00R C00S H00S . . 109.5 ?

loop_
_geom_bond_atom_site_label_1
_geom_bond_atom_site_label_2
_geom_bond_site_symmetry_2
_geom_bond_distance
_geom_bond_publ_flag
O001 C00G . 1.222(4) ?
N1 N00M . 1.118(5) ?
N1 N005 . 1.239(4) ?
O002 C00A . 1.208(5) ?
N2 N00T . 1.111(6) ?
N2 N3 . 1.233(5) ?
N4 N00O . 1.125(5) ?
N4 N006 . 1.232(5) ?
N3 C00E . 1.405(5) ?
N005 C00C . 1.418(4) ?
N006 C00J . 1.510(4) ?
C009 C00I . 1.533(5) ?
C009 C00B . 1.543(4) ?
C009 H00A . 0.97 ?
C009 H00B . 0.97 ?
C00A C00H . 1.521(5) ?
C00A C00Q . 1.529(6) ?
C00B C00D . 1.542(4) ?
C00B C00J . 1.571(5) ?
C00B H00C . 0.98 ?
C00C C00K . 1.343(5) ?
C00C C00G . 1.464(5) ?
C00D C00F . 1.512(5) ?
C00D C00P . 1.531(4) ?
C00D H00D . 0.98 ?
C00E C00L . 1.326(5) ?
C00E C00G . 1.478(5) ?
C00F C00R . 1.530(5) ?
C00F C00H . 1.543(4) ?
C00F H00F . 0.98 ?
C00H C00I . 1.523(5) ?
C00H C00S . 1.545(5) ?
C00I H00E . 0.97 ?
C00I H00G . 0.97 ?
C00J C00L . 1.492(5) ?
C00J C00K . 1.516(4) ?
C00K C00N . 1.495(5) ?
C00L H00L . 0.93 ?
C00N C00P . 1.521(5) ?
C00N H00H . 0.97 ?
C00N H00I . 0.97 ?
C00P H00J . 0.97 ?
C00P H00K . 0.97 ?
C00Q C00R . 1.523(6) ?
C00Q H00M . 0.97 ?
C00Q H00N . 0.97 ?
C00R H00O . 0.97 ?
C00R H00P . 0.97 ?
C00S H00Q . 0.96 ?
C00S H00R . 0.96 ?
C00S H00S . 0.96 ?
